data_4117701
loop_
_publ_author_name
'Eric J. Sundstrom'
'Xinzheng Yang'
'V. Sara Thoi'
'Hemamala I. Karunadasa'
'Christopher J. Chang'
'Jeffrey R. Long'
'Martin Head-Gordon'

_publ_section_title
;
 Computational and Experimental Study of the Mechanism of Hydrogen
 Generation from Water by a Molecular Molybdenum-Oxo Electrocatalyst
;
_journal_name_full 'Journal of the American Chemical Society'
_journal_page_first 5233
_journal_page_last 5242
_journal_paper_doi 10.1021/ja210949r
_journal_volume 134
_journal_year 2012
_chemical_formula_sum 'C68 H44 F12 Mo2 N13 O14 S4'
_chemical_formula_weight 1815.28
_chemical_name_systematic
; 
 ? 
;
_space_group_IT_number 36
_symmetry_cell_setting orthorhombic
_symmetry_space_group_name_Hall 'C 2c -2'
_symmetry_space_group_name_H-M 'C m c 21'
_atom_sites_solution_hydrogens geom
_atom_sites_solution_primary direct
_atom_sites_solution_secondary difmap
_audit_creation_method SHELXL-97
_cell_angle_alpha 90.00
_cell_angle_beta 90.00
_cell_angle_gamma 90.00
_cell_formula_units_Z 4
_cell_length_a 14.9441(10)
_cell_length_b 22.0350(15)
_cell_length_c 22.0108(14)
_cell_measurement_reflns_used 9769
_cell_measurement_temperature 100(2)
_cell_measurement_theta_max 136.593
_cell_measurement_theta_min 7.147
_cell_volume 7248.0(8)
_computing_cell_refinement 'Bruker APEX2 v. 2009.1'
_computing_data_collection 'Bruker APEX2 v. 2009.1'
_computing_data_reduction 'Bruker APEX2 v. 2009.1'
_computing_publication_material CIFTAB
_computing_structure_refinement 'SHELXL-97 (Sheldrick, 1997)'
_computing_structure_solution 'SHELXS-97 (Sheldrick, 1990)'
_diffrn_ambient_temperature 100(2)
_diffrn_detector_area_resol_mean 8.366
_diffrn_measured_fraction_theta_full 0.988
_diffrn_measured_fraction_theta_max 0.988
_diffrn_measurement_device_type 'Bruker APEX-II CCD'
_diffrn_measurement_method '\f and \w scans'
_diffrn_radiation_monochromator 'HELIOS multilayer mirrors'
_diffrn_radiation_source 'microfocus rotating anode'
_diffrn_radiation_type CuK\a
_diffrn_radiation_wavelength 1.54178
_diffrn_reflns_av_R_equivalents 0.0213
_diffrn_reflns_av_sigmaI/netI 0.0333
_diffrn_reflns_limit_h_max 17
_diffrn_reflns_limit_h_min -17
_diffrn_reflns_limit_k_max 26
_diffrn_reflns_limit_k_min -21
_diffrn_reflns_limit_l_max 25
_diffrn_reflns_limit_l_min -26
_diffrn_reflns_number 23362
_diffrn_reflns_theta_full 68.32
_diffrn_reflns_theta_max 68.32
_diffrn_reflns_theta_min 3.57
_diffrn_standards_interval_count 0
_diffrn_standards_interval_time 0
_diffrn_standards_number 0
_exptl_absorpt_coefficient_mu 4.840
_exptl_absorpt_correction_T_max 0.7531
_exptl_absorpt_correction_T_min 0.6398
_exptl_absorpt_correction_type empirical
_exptl_absorpt_process_details 'Blessing, 1995'
_exptl_crystal_colour green
_exptl_crystal_density_diffrn 1.664
_exptl_crystal_description parallelepiped
_exptl_crystal_F_000 3644
_exptl_crystal_size_max 0.10
_exptl_crystal_size_mid 0.01
_exptl_crystal_size_min 0.01
_refine_diff_density_max 0.790
_refine_diff_density_min -0.686
_refine_diff_density_rms 0.078
_refine_ls_abs_structure_details 'Flack H D (1983), Acta Cryst. A39, 876-881'
_refine_ls_abs_structure_Flack 0.022(8)
_refine_ls_extinction_method none
_refine_ls_goodness_of_fit_ref 1.273
_refine_ls_hydrogen_treatment constr
_refine_ls_matrix_type full
_refine_ls_number_parameters 563
_refine_ls_number_reflns 6205
_refine_ls_number_restraints 1
_refine_ls_restrained_S_all 1.273
_refine_ls_R_factor_all 0.0306
_refine_ls_R_factor_gt 0.0299
_refine_ls_shift/su_max 0.005
_refine_ls_shift/su_mean 0.000
_refine_ls_structure_factor_coef Fsqd
_refine_ls_weighting_details 'calc w=1/[\s^2^(Fo^2^)+(0.0511P)^2^+0.0000P] where P=(Fo^2^+2Fc^2^)/3'
_refine_ls_weighting_scheme calc
_refine_ls_wR_factor_gt 0.0820
_refine_ls_wR_factor_ref 0.0825
_reflns_number_gt 6084
_reflns_number_total 6205
_reflns_threshold_expression >2sigma(I)
_cod_data_source_file ja210949r_si_002_1.cif
_cod_data_source_block hk209a
_cod_database_code 4117701

loop_
_symmetry_equiv_pos_as_xyz
'x, y, z'
'-x, -y, z+1/2'
'x, -y, z+1/2'
'-x, y, z'
'x+1/2, y+1/2, z'
'-x+1/2, -y+1/2, z+1/2'
'x+1/2, -y+1/2, z+1/2'
'-x+1/2, y+1/2, z'

loop_
_atom_site_label
_atom_site_type_symbol
_atom_site_fract_x
_atom_site_fract_y
_atom_site_fract_z
_atom_site_U_iso_or_equiv
_atom_site_adp_type
_atom_site_occupancy
_atom_site_symmetry_multiplicity
_atom_site_calc_flag
_atom_site_refinement_flags
Mo1 Mo 1.0000 0.128303(14) -0.639033(16) 0.01614(9) Uani 1 2 d S
Mo2 Mo 0.0000 0.236283(15) -0.000262(13) 0.01580(9) Uani 1 2 d S
N1 N 1.0000 0.20198(17) -0.56483(18) 0.0175(7) Uani 1 2 d S
N2 N 0.90581(18) 0.08699(12) -0.57785(13) 0.0199(5) Uani 1 1 d .
N3 N 0.90621(17) 0.19008(13) -0.68065(13) 0.0208(5) Uani 1 1 d .
N6 N 0.0000 0.15964(17) 0.07006(16) 0.0172(7) Uani 1 2 d S
N7 N 0.10752(17) 0.26899(12) 0.05606(13) 0.0198(5) Uani 1 1 d .
N8 N 0.10697(18) 0.18278(13) -0.03828(13) 0.0231(6) Uani 1 1 d .
N800 N 0.2378(4) 0.2043(2) 0.4401(2) 0.0623(13) Uani 1 1 d .
N900 N 0.5000 0.4510(2) 0.4385(3) 0.0431(12) Uani 1 2 d S
C1 C 1.0000 0.1095(3) -0.4199(2) 0.0325(11) Uani 1 2 d S
C3 C 1.0000 0.3478(2) -0.6557(2) 0.0281(11) Uani 1 2 d S
C6 C 0.7778(2) 0.03233(16) -0.50481(19) 0.0289(7) Uani 1 1 d .
H6A H 0.7331 0.0152 -0.4794 0.035 Uiso 1 1 calc R
C7 C 0.9152(2) 0.08722(15) -0.51657(15) 0.0217(6) Uani 1 1 d .
C8 C 0.0000 0.0696(2) 0.1566(2) 0.0293(11) Uani 1 2 d S
H8A H 0.0000 0.0385 0.1865 0.035 Uiso 1 2 calc SR
C11 C 0.2442(3) 0.25766(17) 0.10988(18) 0.0280(7) Uani 1 1 d .
H11A H 0.2899 0.2319 0.1252 0.034 Uiso 1 1 calc R
C12 C 0.0798(2) 0.09234(15) 0.13481(16) 0.0267(7) Uani 1 1 d .
H12A H 0.1352 0.0772 0.1497 0.032 Uiso 1 1 calc R
C13 C 0.1120(3) 0.17989(17) -0.09986(17) 0.0303(8) Uani 1 1 d .
H13A H 0.0680 0.2002 -0.1235 0.036 Uiso 1 1 calc R
C14 C 0.2462(3) 0.13112(18) 0.0941(2) 0.0380(10) Uani 1 1 d .
H14A H 0.3022 0.1476 0.0778 0.057 Uiso 1 1 calc R
H14B H 0.2427 0.0877 0.0850 0.057 Uiso 1 1 calc R
H14C H 0.2448 0.1371 0.1383 0.057 Uiso 1 1 calc R
C15 C 1.0000 0.2892(3) -0.4758(3) 0.0371(13) Uani 1 2 d S
H15A H 1.0000 0.3194 -0.4450 0.044 Uiso 1 2 calc SR
C16 C 0.2435(3) 0.1195(2) -0.0942(3) 0.0477(13) Uani 1 1 d .
H16A H 0.2900 0.0970 -0.1132 0.057 Uiso 1 1 calc R
C18 C 0.7735(2) 0.20151(19) -0.73976(17) 0.0303(8) Uani 1 1 d .
H18A H 0.7249 0.1831 -0.7606 0.036 Uiso 1 1 calc R
C19 C 0.8517(2) 0.06018(15) -0.47976(16) 0.0257(7) Uani 1 1 d .
H19A H 0.8591 0.0608 -0.4369 0.031 Uiso 1 1 calc R
C22 C 1.0000 0.1860(2) -0.5057(2) 0.0221(9) Uani 1 2 d S
C24 C 0.7804(3) 0.26300(18) -0.73682(18) 0.0311(8) Uani 1 1 d .
H24A H 0.7359 0.2880 -0.7548 0.037 Uiso 1 1 calc R
C28 C 1.0000 0.1179(2) -0.4900(2) 0.0216(9) Uani 1 2 d S
C33 C 0.1664(2) 0.16406(15) 0.06498(17) 0.0246(7) Uani 1 1 d .
C34 C 1.0000 0.2616(2) -0.5803(2) 0.0205(9) Uani 1 2 d S
C35 C 1.0000 0.2774(2) -0.6485(2) 0.0204(9) Uani 1 2 d S
C36 C 0.8526(2) 0.28852(17) -0.70757(16) 0.0257(7) Uani 1 1 d .
H36A H 0.8593 0.3314 -0.7063 0.031 Uiso 1 1 calc R
C37 C 0.8353(2) 0.05710(15) -0.60198(16) 0.0226(6) Uani 1 1 d .
H37A H 0.8306 0.0547 -0.6450 0.027 Uiso 1 1 calc R
C40 C 0.8373(2) 0.16633(17) -0.71234(15) 0.0252(7) Uani 1 1 d .
H40A H 0.8329 0.1235 -0.7158 0.030 Uiso 1 1 calc R
C41 C 1.0000 0.3068(2) -0.5363(2) 0.0281(10) Uani 1 2 d S
H41A H 1.0000 0.3485 -0.5473 0.034 Uiso 1 2 calc SR
C42 C 0.2397(3) 0.12382(16) -0.0325(2) 0.0401(10) Uani 1 1 d .
H42A H 0.2844 0.1049 -0.0083 0.048 Uiso 1 1 calc R
C44 C 0.1847(3) 0.35608(17) 0.09601(17) 0.0284(7) Uani 1 1 d .
H44A H 0.1874 0.3988 0.1013 0.034 Uiso 1 1 calc R
C45 C 0.7695(2) 0.02967(16) -0.56704(18) 0.0263(7) Uani 1 1 d .
H45A H 0.7202 0.0097 -0.5855 0.032 Uiso 1 1 calc R
C49 C 0.1732(2) 0.23284(15) 0.07833(16) 0.0233(7) Uani 1 1 d .
C52 C 1.0000 0.2291(3) -0.4596(3) 0.0344(12) Uani 1 2 d S
H52A H 1.0000 0.2173 -0.4181 0.041 Uiso 1 2 calc SR
C55 C 0.0784(2) 0.13766(14) 0.09074(15) 0.0208(6) Uani 1 1 d .
C56 C 0.1706(2) 0.15583(15) -0.00463(18) 0.0258(7) Uani 1 1 d .
C61 C 0.1792(3) 0.14829(18) -0.1291(2) 0.0433(11) Uani 1 1 d .
H61A H 0.1812 0.1464 -0.1722 0.052 Uiso 1 1 calc R
C64 C 0.2496(2) 0.31956(17) 0.11946(17) 0.0297(8) Uani 1 1 d .
H64A H 0.2977 0.3363 0.1421 0.036 Uiso 1 1 calc R
C65 C 0.1148(2) 0.32976(16) 0.06431(16) 0.0255(7) Uani 1 1 d .
H65A H 0.0700 0.3554 0.0476 0.031 Uiso 1 1 calc R
C66 C 0.9165(2) 0.25077(16) -0.67955(14) 0.0211(6) Uani 1 1 d .
C100 C 0.3527(3) 0.0149(3) -0.2618(2) 0.0566(13) Uani 1 1 d .
C200 C 0.5000 -0.0150(3) -0.4397(3) 0.0342(12) Uani 1 2 d S
C400 C 0.0000 0.3198(3) 0.7122(3) 0.0418(14) Uani 1 2 d S
C800 C 0.2926(5) 0.1773(3) 0.4129(3) 0.0611(18) Uani 1 1 d .
C801 C 0.3597(3) 0.1432(3) 0.3776(3) 0.0605(15) Uani 1 1 d .
C900 C 0.5000 0.4453(3) 0.3867(4) 0.0417(16) Uani 1 2 d S
C901 C 0.5000 0.4379(3) 0.3206(4) 0.0446(15) Uani 1 2 d S
S100 S 0.23506(6) 0.02721(4) -0.28006(4) 0.02626(18) Uani 1 1 d .
S200 S 0.5000 -0.00965(6) -0.52297(6) 0.0263(2) Uani 1 2 d S
S400 S 0.0000 0.23924(6) 0.72676(6) 0.0300(3) Uani 1 2 d S
O1 O 1.0000 0.07619(16) -0.69471(15) 0.0246(7) Uani 1 2 d S
O2 O 0.0000 0.29294(17) -0.05213(17) 0.0323(8) Uani 1 2 d S
O100 O 0.23089(17) 0.02124(12) -0.34503(11) 0.0297(5) Uani 1 1 d .
O101 O 0.1884(3) -0.01927(18) -0.24740(16) 0.0622(11) Uani 1 1 d .
O102 O 0.2202(3) 0.08632(16) -0.25814(16) 0.0543(9) Uani 1 1 d .
O200 O 0.5000 0.0546(2) -0.5315(2) 0.0577(13) Uani 1 2 d S
O201 O 0.58040(17) -0.04051(15) -0.54062(15) 0.0415(7) Uani 1 1 d .
O400 O 0.0760(3) 0.2190(2) 0.6965(4) 0.119(3) Uani 1 1 d .
O401 O 0.0000 0.2371(3) 0.7874(3) 0.228(10) Uani 1 2 d S
F100 F 0.40244(19) 0.0595(2) -0.28685(16) 0.0828(12) Uani 1 1 d .
F101 F 0.3828(4) -0.0352(2) -0.2813(2) 0.1160(19) Uani 1 1 d .
F102 F 0.3642(3) 0.0170(2) -0.20148(15) 0.0948(15) Uani 1 1 d .
F200 F 0.4287(2) 0.01143(18) -0.41682(15) 0.0710(10) Uani 1 1 d .
F201 F 0.5000 -0.0715(2) -0.4216(2) 0.092(2) Uani 1 2 d S
F400 F 0.0545(5) 0.3454(3) 0.7565(3) 0.0675(18) Uani 0.50 1 d P
F401 F 0.0566(4) 0.3289(3) 0.6617(3) 0.0523(14) Uani 0.50 1 d P
F402 F 0.0686(4) 0.3477(3) 0.7051(5) 0.078(3) Uani 0.50 1 d P

loop_
_atom_site_aniso_label
_atom_site_aniso_U_11
_atom_site_aniso_U_22
_atom_site_aniso_U_33
_atom_site_aniso_U_23
_atom_site_aniso_U_13
_atom_site_aniso_U_12
Mo1 0.01816(15) 0.01402(17) 0.01623(16) -0.00185(14) 0.000 0.000
Mo2 0.01945(16) 0.01361(16) 0.01435(16) -0.00020(13) 0.000 0.000
N1 0.0198(16) 0.0139(18) 0.0189(18) 0.0002(15) 0.000 0.000
N2 0.0228(12) 0.0159(13) 0.0211(14) 0.0002(10) 0.0016(10) 0.0025(10)
N3 0.0164(12) 0.0260(15) 0.0198(13) 0.0000(11) 0.0025(10) -0.0008(10)
N6 0.0221(17) 0.0154(18) 0.0141(18) -0.0038(14) 0.000 0.000
N7 0.0207(13) 0.0171(14) 0.0215(14) -0.0020(10) -0.0002(10) -0.0009(10)
N8 0.0258(13) 0.0185(14) 0.0250(14) -0.0057(11) 0.0080(11) -0.0060(10)
N800 0.083(4) 0.049(3) 0.055(3) 0.009(2) -0.019(3) -0.027(3)
N900 0.045(3) 0.022(2) 0.062(4) -0.006(2) 0.000 0.000
C1 0.054(3) 0.025(3) 0.019(2) 0.006(2) 0.000 0.000
C3 0.034(2) 0.017(2) 0.033(3) 0.0003(19) 0.000 0.000
C6 0.0288(16) 0.0210(17) 0.037(2) 0.0015(15) 0.0074(15) -0.0001(13)
C7 0.0234(15) 0.0210(16) 0.0207(16) -0.0027(12) 0.0001(11) 0.0024(12)
C8 0.048(3) 0.019(2) 0.022(2) -0.0037(18) 0.000 0.000
C11 0.0235(16) 0.0261(19) 0.0345(19) 0.0047(15) -0.0050(13) -0.0035(14)
C12 0.0340(17) 0.0212(17) 0.0248(17) -0.0002(14) -0.0096(14) 0.0047(13)
C13 0.0350(19) 0.0301(19) 0.0258(19) -0.0075(14) 0.0103(14) -0.0145(15)
C14 0.0253(19) 0.0247(19) 0.064(3) 0.0002(18) -0.0151(18) 0.0008(14)
C15 0.059(3) 0.024(3) 0.028(3) -0.011(2) 0.000 0.000
C16 0.051(3) 0.025(2) 0.067(3) -0.0093(19) 0.041(2) -0.0003(18)
C18 0.0277(18) 0.041(2) 0.0225(18) 0.0021(15) -0.0055(13) -0.0008(16)
C19 0.0362(17) 0.0181(16) 0.0227(17) -0.0010(12) 0.0060(13) 0.0030(13)
C22 0.024(2) 0.023(2) 0.020(2) -0.0058(19) 0.000 0.000
C24 0.0261(17) 0.042(2) 0.0250(19) -0.0005(15) -0.0007(14) 0.0133(15)
C28 0.029(2) 0.021(2) 0.015(2) 0.0017(17) 0.000 0.000
C33 0.0200(15) 0.0160(16) 0.0376(19) 0.0001(14) -0.0029(13) 0.0008(12)
C34 0.019(2) 0.021(2) 0.022(2) -0.0002(17) 0.000 0.000
C35 0.0215(19) 0.017(2) 0.023(3) 0.0011(17) 0.000 0.000
C36 0.0284(17) 0.0250(18) 0.0238(17) 0.0028(14) 0.0002(13) 0.0049(13)
C37 0.0233(15) 0.0201(17) 0.0243(17) -0.0034(12) -0.0016(13) 0.0016(12)
C40 0.0259(16) 0.0285(18) 0.0210(16) -0.0020(13) -0.0017(12) -0.0026(13)
C41 0.043(3) 0.018(2) 0.023(2) -0.0050(19) 0.000 0.000
C42 0.0288(18) 0.0210(19) 0.070(3) 0.0024(18) 0.0205(19) 0.0032(13)
C44 0.0323(18) 0.0238(18) 0.0292(19) -0.0074(15) 0.0025(14) -0.0078(14)
C45 0.0236(16) 0.0200(16) 0.035(2) -0.0016(14) 0.0009(13) 0.0005(12)
C49 0.0219(15) 0.0225(18) 0.0255(17) -0.0001(12) 0.0008(12) -0.0031(12)
C52 0.052(3) 0.027(3) 0.025(3) -0.006(2) 0.000 0.000
C55 0.0260(16) 0.0123(15) 0.0240(17) -0.0027(12) 0.0000(13) 0.0010(12)
C56 0.0225(14) 0.0155(15) 0.039(2) -0.0028(14) 0.0087(14) -0.0039(11)
C61 0.055(2) 0.030(2) 0.046(3) -0.0143(18) 0.034(2) -0.0217(18)
C64 0.0325(17) 0.0294(19) 0.0273(18) 0.0003(15) -0.0043(14) -0.0112(15)
C65 0.0260(16) 0.0221(17) 0.0285(17) -0.0022(13) 0.0013(13) -0.0030(13)
C66 0.0254(16) 0.0239(16) 0.0140(15) -0.0006(12) 0.0008(12) 0.0019(13)
C100 0.046(2) 0.085(4) 0.039(3) -0.008(2) -0.0112(19) 0.017(3)
C200 0.041(3) 0.028(3) 0.033(3) 0.000(2) 0.000 0.000
C400 0.050(3) 0.039(3) 0.037(3) 0.003(2) 0.000 0.000
C800 0.079(4) 0.050(3) 0.054(3) 0.028(3) -0.040(3) -0.046(3)
C801 0.043(2) 0.065(3) 0.074(4) 0.020(3) -0.021(2) -0.019(2)
C900 0.027(3) 0.020(3) 0.079(5) 0.000(3) 0.000 0.000
C901 0.044(3) 0.030(3) 0.060(4) 0.019(3) 0.000 0.000
S100 0.0317(4) 0.0258(4) 0.0212(4) 0.0001(3) 0.0038(3) -0.0079(3)
S200 0.0256(5) 0.0209(6) 0.0323(6) -0.0008(5) 0.000 0.000
S400 0.0356(7) 0.0311(7) 0.0232(6) 0.0006(5) 0.000 0.000
O1 0.0279(16) 0.0255(18) 0.0206(18) -0.0084(14) 0.000 0.000
O2 0.050(2) 0.0216(18) 0.026(2) 0.0032(14) 0.000 0.000
O100 0.0354(13) 0.0321(14) 0.0217(13) 0.0016(10) -0.0017(10) -0.0118(10)
O101 0.091(3) 0.064(2) 0.0325(17) 0.0116(15) -0.0003(17) -0.047(2)
O102 0.078(2) 0.0444(19) 0.0409(17) -0.0099(14) 0.0145(16) 0.0111(17)
O200 0.099(4) 0.027(2) 0.046(3) 0.008(2) 0.000 0.000
O201 0.0232(13) 0.0532(18) 0.0480(18) -0.0115(14) 0.0029(11) 0.0018(12)
O400 0.036(2) 0.067(3) 0.254(9) -0.063(4) 0.024(3) 0.0076(18)
O401 0.62(3) 0.039(4) 0.025(3) 0.009(3) 0.000 0.000
F100 0.0328(13) 0.154(4) 0.061(2) -0.010(2) 0.0053(13) -0.0224(18)
F101 0.132(4) 0.122(4) 0.094(3) -0.010(3) -0.014(3) 0.097(3)
F102 0.075(2) 0.172(5) 0.0371(18) 0.008(2) -0.0226(16) 0.013(3)
F200 0.068(2) 0.099(3) 0.0451(16) -0.0158(16) 0.0186(14) 0.0229(18)
F201 0.200(7) 0.028(2) 0.047(3) 0.0120(19) 0.000 0.000
F400 0.108(5) 0.044(3) 0.050(4) -0.006(3) 0.001(3) -0.038(3)
F401 0.042(3) 0.067(4) 0.048(3) 0.006(3) 0.008(2) -0.016(3)
F402 0.029(3) 0.047(4) 0.159(10) 0.043(5) -0.017(4) -0.013(3)

loop_
_atom_type_symbol
_atom_type_description
_atom_type_scat_dispersion_real
_atom_type_scat_dispersion_imag
_atom_type_scat_source
C C 0.0181 0.0091 'International Tables Vol C Tables 4.2.6.8 and 6.1.1.4'
H H 0.0000 0.0000 'International Tables Vol C Tables 4.2.6.8 and 6.1.1.4'
N N 0.0311 0.0180 'International Tables Vol C Tables 4.2.6.8 and 6.1.1.4'
O O 0.0492 0.0322 'International Tables Vol C Tables 4.2.6.8 and 6.1.1.4'
F F 0.0727 0.0534 'International Tables Vol C Tables 4.2.6.8 and 6.1.1.4'
S S 0.3331 0.5567 'International Tables Vol C Tables 4.2.6.8 and 6.1.1.4'
Mo Mo -0.0483 2.7339 'International Tables Vol C Tables 4.2.6.8 and 6.1.1.4'

loop_
_geom_angle_atom_site_label_1
_geom_angle_atom_site_label_2
_geom_angle_atom_site_label_3
_geom_angle
_geom_angle_site_symmetry_1
_geom_angle_site_symmetry_3
O1 Mo1 N2 99.64(12) . .
O1 Mo1 N2 99.64(12) . 4_755
N2 Mo1 N2 81.78(14) . 4_755
O1 Mo1 N3 96.99(12) . 4_755
N2 Mo1 N3 163.36(10) . 4_755
N2 Mo1 N3 96.18(10) 4_755 4_755
O1 Mo1 N3 96.98(12) . .
N2 Mo1 N3 96.18(10) . .
N2 Mo1 N3 163.36(10) 4_755 .
N3 Mo1 N3 81.01(14) 4_755 .
O1 Mo1 N1 178.31(16) . .
N2 Mo1 N1 81.62(10) . .
N2 Mo1 N1 81.62(10) 4_755 .
N3 Mo1 N1 81.74(11) 4_755 .
N3 Mo1 N1 81.74(11) . .
O2 Mo2 N7 98.14(11) . .
O2 Mo2 N7 98.14(11) . 4
N7 Mo2 N7 96.50(14) . 4
O2 Mo2 N8 98.14(12) . 4
N7 Mo2 N8 163.72(10) . 4
N7 Mo2 N8 81.56(10) 4 4
O2 Mo2 N8 98.14(12) . .
N7 Mo2 N8 81.56(10) . .
N7 Mo2 N8 163.72(10) 4 .
N8 Mo2 N8 95.75(14) 4 .
O2 Mo2 N6 179.94(15) . .
N7 Mo2 N6 81.82(9) . .
N7 Mo2 N6 81.82(9) 4 .
N8 Mo2 N6 81.90(10) 4 .
N8 Mo2 N6 81.90(10) . .
C22 N1 C34 119.7(4) . .
C22 N1 Mo1 120.1(3) . .
C34 N1 Mo1 120.3(3) . .
C37 N2 C7 118.3(3) . .
C37 N2 Mo1 118.1(2) . .
C7 N2 Mo1 123.6(2) . .
C66 N3 C40 118.8(3) . .
C66 N3 Mo1 123.0(2) . .
C40 N3 Mo1 118.1(2) . .
C55 N6 C55 120.9(4) 4 .
C55 N6 Mo2 119.6(2) 4 .
C55 N6 Mo2 119.6(2) . .
C65 N7 C49 118.3(3) . .
C65 N7 Mo2 117.9(2) . .
C49 N7 Mo2 123.5(2) . .
C56 N8 C13 119.4(3) . .
C56 N8 Mo2 123.5(2) . .
C13 N8 Mo2 117.0(3) . .
C45 C6 C19 119.3(3) . .
N2 C7 C19 120.7(3) . .
N2 C7 C28 117.5(3) . .
C19 C7 C28 121.8(3) . .
C12 C8 C12 119.6(5) 4 .
C49 C11 C64 120.8(3) . .
C8 C12 C55 119.3(3) . .
N8 C13 C61 121.9(4) . .
C52 C15 C41 121.3(5) . .
C42 C16 C61 119.4(4) . .
C24 C18 C40 119.4(3) . .
C6 C19 C7 120.5(3) . .
N1 C22 C52 121.8(5) . .
N1 C22 C28 118.1(4) . .
C52 C22 C28 120.1(5) . .
C18 C24 C36 119.2(3) . .
C22 C28 C7 109.8(2) . .
C22 C28 C7 109.8(2) . 4_755
C7 C28 C7 109.6(4) . 4_755
C22 C28 C1 109.8(4) . .
C7 C28 C1 108.9(3) . .
C7 C28 C1 108.9(3) 4_755 .
C14 C33 C56 109.1(3) . .
C14 C33 C55 109.2(3) . .
C56 C33 C55 110.7(3) . .
C14 C33 C49 109.4(3) . .
C56 C33 C49 107.5(3) . .
C55 C33 C49 110.8(3) . .
N1 C34 C41 121.3(4) . .
N1 C34 C35 117.7(4) . .
C41 C34 C35 121.1(4) . .
C66 C35 C66 108.3(4) 4_755 .
C66 C35 C34 110.2(2) 4_755 .
C66 C35 C34 110.2(2) . .
C66 C35 C3 109.5(3) 4_755 .
C66 C35 C3 109.5(3) . .
C34 C35 C3 109.0(4) . .
C24 C36 C66 119.7(3) . .
N2 C37 C45 123.2(3) . .
N3 C40 C18 122.7(3) . .
C15 C41 C34 118.0(5) . .
C16 C42 C56 120.3(4) . .
C64 C44 C65 118.7(3) . .
C6 C45 C37 118.0(3) . .
N7 C49 C11 120.4(3) . .
N7 C49 C33 117.3(3) . .
C11 C49 C33 122.3(3) . .
C15 C52 C22 118.1(5) . .
N6 C55 C12 120.4(3) . .
N6 C55 C33 118.7(3) . .
C12 C55 C33 120.8(3) . .
N8 C56 C42 120.4(4) . .
N8 C56 C33 117.8(3) . .
C42 C56 C33 121.7(4) . .
C13 C61 C16 118.6(4) . .
C44 C64 C11 119.0(3) . .
N7 C65 C44 122.8(3) . .
N3 C66 C36 120.1(3) . .
N3 C66 C35 118.7(3) . .
C36 C66 C35 121.2(3) . .
F101 C100 F102 108.6(5) . .
F101 C100 F100 107.5(5) . .
F102 C100 F100 108.1(5) . .
F101 C100 S100 113.3(4) . .
F102 C100 S100 109.7(4) . .
F100 C100 S100 109.4(4) . .
F201 C200 F200 107.7(4) . .
F201 C200 F200 107.7(4) . 4_655
F200 C200 F200 108.3(5) . 4_655
F201 C200 S200 111.4(4) . .
F200 C200 S200 110.8(3) . .
F200 C200 S200 110.8(3) 4_655 .
F402 C400 F402 116.5(8) . 4
F402 C400 F400 52.2(6) . .
F402 C400 F400 112.5(8) 4 .
F402 C400 F400 112.5(8) . 4
F402 C400 F400 52.2(6) 4 4
F400 C400 F400 71.7(7) . 4
F402 C400 F401 109.6(7) . 4
F402 C400 F401 46.7(6) 4 4
F400 C400 F401 147.7(7) . 4
F400 C400 F401 98.2(4) 4 4
F402 C400 F401 46.7(6) . .
F402 C400 F401 109.6(7) 4 .
F400 C400 F401 98.2(4) . .
F400 C400 F401 147.7(7) 4 .
F401 C400 F401 73.7(6) 4 .
F402 C400 S400 121.7(4) . .
F402 C400 S400 121.7(4) 4 .
F400 C400 S400 106.0(4) . .
F400 C400 S400 106.0(4) 4 .
F401 C400 S400 106.3(5) 4 .
F401 C400 S400 106.3(5) . .
N800 C800 C801 178.6(5) . .
N900 C900 C901 179.9(7) . .
O102 S100 O101 114.4(2) . .
O102 S100 O100 114.8(2) . .
O101 S100 O100 114.37(18) . .
O102 S100 C100 102.4(3) . .
O101 S100 C100 104.7(3) . .
O100 S100 C100 104.3(2) . .
O200 S200 O201 115.75(16) . 4_655
O200 S200 O201 115.75(16) . .
O201 S200 O201 113.8(3) 4_655 .
O200 S200 C200 101.2(3) . .
O201 S200 C200 103.90(17) 4_655 .
O201 S200 C200 103.90(17) . .
O401 S400 O400 117.9(4) . 4
O401 S400 O400 117.9(4) . .
O400 S400 O400 109.6(5) 4 .
O401 S400 C400 102.3(4) . .
O400 S400 C400 103.3(3) 4 .
O400 S400 C400 103.3(3) . .
F402 F400 C400 55.6(5) . .
F402 F400 F400 100.5(5) . 4
C400 F400 F400 54.2(4) . 4
F402 F401 C400 56.3(5) . .
F402 F401 F401 99.7(5) . 4
C400 F401 F401 53.1(3) . 4
F401 F402 F400 147.2(7) . .
F401 F402 C400 76.9(6) . .
F400 F402 C400 72.2(7) . .

loop_
_geom_bond_atom_site_label_1
_geom_bond_atom_site_label_2
_geom_bond_distance
_geom_bond_site_symmetry_2
Mo1 O1 1.679(3) .
Mo1 N2 2.150(3) .
Mo1 N2 2.150(3) 4_755
Mo1 N3 2.158(3) 4_755
Mo1 N3 2.158(3) .
Mo1 N1 2.303(4) .
Mo2 O2 1.692(4) .
Mo2 N7 2.154(3) .
Mo2 N7 2.154(3) 4
Mo2 N8 2.155(3) 4
Mo2 N8 2.155(3) .
Mo2 N6 2.291(4) .
N1 C22 1.348(6) .
N1 C34 1.356(6) .
N2 C37 1.351(4) .
N2 C7 1.356(4) .
N3 C66 1.346(5) .
N3 C40 1.349(4) .
N6 C55 1.347(4) 4
N6 C55 1.347(4) .
N7 C65 1.356(4) .
N7 C49 1.356(4) .
N8 C56 1.343(5) .
N8 C13 1.359(5) .
N800 C800 1.176(9) .
N900 C900 1.147(10) .
C1 C28 1.552(7) .
C3 C35 1.558(6) .
C6 C45 1.377(6) .
C6 C19 1.379(5) .
C7 C19 1.383(5) .
C7 C28 1.551(4) .
C8 C12 1.380(5) 4
C8 C12 1.380(5) .
C11 C49 1.381(5) .
C11 C64 1.383(5) .
C12 C55 1.392(5) .
C13 C61 1.381(6) .
C14 C33 1.537(5) .
C15 C52 1.371(8) .
C15 C41 1.387(8) .
C16 C42 1.364(8) .
C16 C61 1.383(8) .
C18 C24 1.360(6) .
C18 C40 1.369(5) .
C22 C52 1.389(7) .
C22 C28 1.541(6) .
C24 C36 1.376(6) .
C28 C7 1.551(4) 4_755
C33 C56 1.544(6) .
C33 C55 1.546(4) .
C33 C49 1.547(5) .
C34 C41 1.390(7) .
C34 C35 1.541(7) .
C35 C66 1.540(4) 4_755
C35 C66 1.540(4) .
C36 C66 1.409(5) .
C37 C45 1.387(5) .
C42 C56 1.393(5) .
C44 C64 1.361(6) .
C44 C65 1.384(5) .
C100 F101 1.267(7) .
C100 F102 1.339(6) .
C100 F100 1.350(7) .
C100 S100 1.823(5) .
C200 F201 1.308(7) .
C200 F200 1.314(5) .
C200 F200 1.314(5) 4_655
C200 S200 1.836(6) .
C400 F402 1.205(7) .
C400 F402 1.205(7) 4
C400 F400 1.390(8) .
C400 F400 1.390(8) 4
C400 F401 1.410(7) 4
C400 F401 1.410(7) .
C400 S400 1.804(7) .
C800 C801 1.474(11) .
C900 C901 1.464(11) .
S100 O102 1.407(3) .
S100 O101 1.433(3) .
S100 O100 1.437(3) .
S200 O200 1.429(5) .
S200 O201 1.434(3) 4_655
S200 O201 1.434(3) .
S400 O401 1.337(7) .
S400 O400 1.390(5) 4
S400 O400 1.390(5) .
F400 F402 1.153(12) .
F400 F400 1.628(16) 4
F401 F402 1.054(11) .
F401 F401 1.693(12) 4
